data_7224774
loop_
_publ_author_name
'Meng, Xiang-min'
'Fan, Chuan-bin'
'Bi, Cai-feng'
'Zong, Zi-ao'
'Zhang, Xia'
'Fan, Yu-hua'

_publ_section_title
;
 Syntheses, structural diversity and photocatalytic properties of various
 Co(ii) coordination polymers based on a &#x201C;V&#x201D;-shaped
 1,3-di(4&#x2032;-carboxyl-phenyl)benzene acid and different imidazole
 bridging ligands
;
_journal_issue 16
_journal_name_full CrystEngComm
_journal_page_first 2901
_journal_paper_doi 10.1039/C5CE02473K
_journal_volume 18
_journal_year 2016
_chemical_formula_moiety 'C27 H19 Co N2 O4, 0.18(C6 H14), 0.64(C3 H7 N O), 0.359(O), 0.35'
_chemical_formula_sum 'C30 H26 Co N3 O5'
_chemical_formula_weight 567.45
_chemical_name_systematic
; 
 ? 
;
_space_group_IT_number 15
_symmetry_cell_setting monoclinic
_symmetry_space_group_name_Hall '-C 2yc'
_symmetry_space_group_name_H-M 'C 1 2/c 1'
_atom_sites_solution_hydrogens geom
_atom_sites_solution_primary direct
_atom_sites_solution_secondary difmap
_audit_creation_method SHELXL-97
_audit_update_record
;
2016-03-10 deposited with the CCDC.
2016-03-14 downloaded from the CCDC.
;
_cell_angle_alpha 90.00
_cell_angle_beta 114.715(3)
_cell_angle_gamma 90.00
_cell_formula_units_Z 8
_cell_length_a 27.805(3)
_cell_length_b 9.3810(9)
_cell_length_c 24.923(2)
_cell_measurement_reflns_used 2721
_cell_measurement_temperature 298(2)
_cell_measurement_theta_max 21.601
_cell_measurement_theta_min 2.36
_cell_volume 5905.4(10)
_computing_cell_refinement 'Bruker SMART'
_computing_data_collection 'Bruker SMART'
_computing_data_reduction 'Bruker SAINT'
_computing_molecular_graphics 'Bruker SHELXTL'
_computing_publication_material 'Bruker SHELXTL'
_computing_structure_refinement 'SHELXL-97 (Sheldrick, 1997)'
_computing_structure_solution 'SHELXS-97 (Sheldrick, 1990)'
_diffrn_ambient_temperature 298(2)
_diffrn_measured_fraction_theta_full 0.997
_diffrn_measured_fraction_theta_max 0.997
_diffrn_measurement_device_type 'CCD area detector'
_diffrn_measurement_method 'phi and omega scans'
_diffrn_radiation_monochromator graphite
_diffrn_radiation_source 'fine-focus sealed tube'
_diffrn_radiation_type MoK\a
_diffrn_radiation_wavelength 0.71073
_diffrn_reflns_av_R_equivalents 0.0638
_diffrn_reflns_av_sigmaI/netI 0.0802
_diffrn_reflns_limit_h_max 32
_diffrn_reflns_limit_h_min -29
_diffrn_reflns_limit_k_max 10
_diffrn_reflns_limit_k_min -11
_diffrn_reflns_limit_l_max 29
_diffrn_reflns_limit_l_min -29
_diffrn_reflns_number 14379
_diffrn_reflns_theta_full 25.02
_diffrn_reflns_theta_max 25.02
_diffrn_reflns_theta_min 2.36
_exptl_absorpt_coefficient_mu 0.622
_exptl_absorpt_correction_T_max 0.911
_exptl_absorpt_correction_T_min 0.849
_exptl_absorpt_correction_type multi-scan
_exptl_absorpt_process_details sadabs
_exptl_crystal_colour purple
_exptl_crystal_density_diffrn 1.276
_exptl_crystal_density_method 'not measured'
_exptl_crystal_description block
_exptl_crystal_F_000 2351.9
_exptl_crystal_size_max 0.31
_exptl_crystal_size_mid 0.22
_exptl_crystal_size_min 0.15
_refine_diff_density_max 0.639
_refine_diff_density_min -0.407
_refine_diff_density_rms 0.082
_refine_ls_extinction_method none
_refine_ls_goodness_of_fit_ref 1.033
_refine_ls_hydrogen_treatment mixed
_refine_ls_matrix_type full
_refine_ls_number_parameters 374
_refine_ls_number_reflns 5210
_refine_ls_number_restraints 96
_refine_ls_restrained_S_all 1.038
_refine_ls_R_factor_all 0.1123
_refine_ls_R_factor_gt 0.0603
_refine_ls_shift/su_max 0.000
_refine_ls_shift/su_mean 0.000
_refine_ls_structure_factor_coef Fsqd
_refine_ls_weighting_details 'calc w=1/[\s^2^(Fo^2^)+(0.1068P)^2^+0.0000P] where P=(Fo^2^+2Fc^2^)/3'
_refine_ls_weighting_scheme calc
_refine_ls_wR_factor_gt 0.1627
_refine_ls_wR_factor_ref 0.1935
_reflns_number_gt 3121
_reflns_number_total 5210
_reflns_threshold_expression >2sigma(I)
_cod_data_source_file c5ce02473k2.cif
_cod_data_source_block 151021h
_cod_depositor_comments
;
The following automatic conversions were performed:

'_symmetry_cell_setting' value 'Monoclinic' changed to 'monoclinic'
according to
/usr/data/users/saulius/crontab/automatic-downloads/rss-feeds/RSC/lib/dictionaries/cif_core.dic
dictionary named 'cif_core.dic' version 2.4.2 from 2011-04-26.

Automatic conversion script
Id: cif_fix_values 4268 2015-11-12 08:31:59Z antanas 

 Adding full bibliography for 7224771--7224774.cif.
;
_cod_original_sg_symbol_H-M 'C 2/c'
_cod_database_code 7224774

loop_
_symmetry_equiv_pos_as_xyz
'x, y, z'
'-x, y, -z+1/2'
'x+1/2, y+1/2, z'
'-x+1/2, y+1/2, -z+1/2'
'-x, -y, -z'
'x, -y, z-1/2'
'-x+1/2, -y+1/2, -z'
'x+1/2, -y+1/2, z-1/2'

loop_
_atom_site_label
_atom_site_type_symbol
_atom_site_fract_x
_atom_site_fract_y
_atom_site_fract_z
_atom_site_U_iso_or_equiv
_atom_site_adp_type
_atom_site_occupancy
_atom_site_symmetry_multiplicity
_atom_site_calc_flag
_atom_site_refinement_flags
_atom_site_disorder_assembly
_atom_site_disorder_group
Co1 Co 0.73297(2) 0.64693(7) 0.53005(3) 0.0347(2) Uani 1 1 d . . .
N1 N 0.6326(7) 0.332(2) 0.5358(7) 0.053(3) Uani 0.700(16) 1 d PU A 1
N2 N 0.69688(14) 0.4744(4) 0.54612(19) 0.0480(11) Uani 1 1 d . . .
N1' N 0.6320(18) 0.336(6) 0.5536(17) 0.053(3) Uani 0.300(16) 1 d P A 2
N3 N 0.6566(6) 0.8971(14) 0.2483(6) 0.171(5) Uani 0.640(4) 1 d PDU B 1
N4 N 0.5000 0.5924(15) 0.2500 0.171(5) Uani 0.719(7) 2 d SPD . 2
O1 O 0.66563(12) 0.7641(4) 0.48580(15) 0.0492(9) Uani 1 1 d . . .
O2 O 0.69190(12) 0.9286(4) 0.43853(15) 0.0515(9) Uani 1 1 d . . .
O3 O 0.72148(14) 0.5690(5) 0.44820(16) 0.0667(11) Uani 1 1 d . . .
O4 O 0.74791(13) 0.7263(4) 0.39892(15) 0.0608(10) Uani 1 1 d . . .
O5 O 0.6095(5) 0.7834(14) 0.1755(5) 0.178(4) Uani 0.640(4) 1 d PDU B 1
O6 O 0.5000 0.3695(16) 0.2500 0.178(4) Uani 0.719(7) 2 d SPD . 2
C1 C 0.65781(18) 0.8697(6) 0.4527(2) 0.0401(12) Uani 1 1 d . A .
C2 C 0.60306(16) 0.9342(5) 0.4281(2) 0.0378(11) Uani 1 1 d . . .
C3 C 0.56357(18) 0.8681(5) 0.4384(2) 0.0474(13) Uani 1 1 d . A .
H3 H 0.5706 0.7822 0.4588 0.057 Uiso 1 1 calc R . .
C4 C 0.51369(17) 0.9271(6) 0.4187(2) 0.0484(13) Uani 1 1 d . . .
H4 H 0.4874 0.8797 0.4256 0.058 Uiso 1 1 calc R A .
C5 C 0.50216(17) 1.0571(5) 0.38876(19) 0.0401(11) Uani 1 1 d . A .
C6 C 0.54179(19) 1.1205(6) 0.3765(2) 0.0514(14) Uani 1 1 d . . .
H6 H 0.5349 1.2050 0.3551 0.062 Uiso 1 1 calc R A .
C7 C 0.59147(18) 1.0581(6) 0.3961(2) 0.0490(13) Uani 1 1 d . A .
H7 H 0.6174 1.1013 0.3874 0.059 Uiso 1 1 calc R . .
C8 C 0.72555(19) 0.6120(6) 0.4026(2) 0.0500(14) Uani 1 1 d . A .
C9 C 0.69992(18) 0.5222(6) 0.3482(2) 0.0460(13) Uani 1 1 d . . .
C10 C 0.6682(2) 0.4089(6) 0.3469(2) 0.0593(15) Uani 1 1 d . A .
H10 H 0.6639 0.3850 0.3808 0.071 Uiso 1 1 calc R . .
C11 C 0.6428(2) 0.3303(6) 0.2965(2) 0.0603(16) Uani 1 1 d . . .
H11 H 0.6208 0.2556 0.2966 0.072 Uiso 1 1 calc R A .
C12 C 0.64918(18) 0.3602(6) 0.2451(2) 0.0469(13) Uani 1 1 d . . .
C13 C 0.6806(2) 0.4754(7) 0.2469(2) 0.0673(17) Uani 1 1 d . . .
H13 H 0.6846 0.5006 0.2129 0.081 Uiso 1 1 calc R A .
C14 C 0.7063(2) 0.5542(7) 0.2975(2) 0.0658(17) Uani 1 1 d . A .
H14 H 0.7281 0.6294 0.2976 0.079 Uiso 1 1 calc R . .
C15 C 0.45020(17) 1.1256(5) 0.3733(2) 0.0401(12) Uani 1 1 d . . .
C16 C 0.42576(17) 1.2081(6) 0.3232(2) 0.0431(12) Uani 1 1 d . A .
H16 H 0.4424 1.2200 0.2980 0.052 Uiso 1 1 calc R . .
C17 C 0.37722(18) 1.2739(6) 0.3093(2) 0.0462(13) Uani 1 1 d . . .
C18 C 0.35308(18) 1.2563(6) 0.3480(2) 0.0535(14) Uani 1 1 d . A .
H18 H 0.3207 1.2999 0.3398 0.064 Uiso 1 1 calc R . .
C19 C 0.37682(19) 1.1745(6) 0.3982(2) 0.0530(14) Uani 1 1 d . . .
H19 H 0.3603 1.1624 0.4236 0.064 Uiso 1 1 calc R A .
C20 C 0.42519(19) 1.1105(6) 0.4109(2) 0.0482(13) Uani 1 1 d . A .
H20 H 0.4412 1.0565 0.4451 0.058 Uiso 1 1 calc R . .
C21 C 0.6471(2) 0.4652(6) 0.5360(2) 0.0535(14) Uani 1 1 d . A .
H21 H 0.6247 0.5430 0.5297 0.064 Uiso 1 1 calc R C 1
C22 C 0.7129(4) 0.3334(11) 0.5479(7) 0.074(4) Uani 0.700(16) 1 d PU A 1
H22 H 0.7458 0.3044 0.5504 0.089 Uiso 0.700(16) 1 calc PR A 1
C23 C 0.6738(4) 0.2448(12) 0.5456(7) 0.085(4) Uani 0.700(16) 1 d PU A 1
H23 H 0.6751 0.1462 0.5498 0.102 Uiso 0.700(16) 1 calc PR A 1
C22' C 0.7178(11) 0.367(3) 0.5819(16) 0.074(4) Uani 0.300(16) 1 d P A 2
H22' H 0.7539 0.3554 0.6043 0.089 Uiso 0.300(16) 1 calc PR A 2
C23' C 0.6818(11) 0.279(3) 0.5825(17) 0.085(4) Uani 0.300(16) 1 d P A 2
H23' H 0.6889 0.1894 0.6002 0.102 Uiso 0.300(16) 1 calc PR A 2
C24 C 0.5808(2) 0.2788(7) 0.5322(3) 0.079(2) Uani 1 1 d . . .
H24A H 0.5859 0.2394 0.5702 0.095 Uiso 1 1 calc R A 1
H24B H 0.5684 0.2026 0.5033 0.095 Uiso 1 1 calc R A 1
C25 C 0.5388(2) 0.3938(7) 0.5153(3) 0.0662(17) Uani 1 1 d . A .
C26 C 0.5110(3) 0.4332(8) 0.4575(3) 0.0778(19) Uani 1 1 d . . .
H26 H 0.5178 0.3886 0.4281 0.093 Uiso 1 1 calc R A .
C27 C 0.5272(3) 0.4614(8) 0.5575(3) 0.0773(19) Uani 1 1 d . . .
H27 H 0.5453 0.4355 0.5970 0.093 Uiso 1 1 calc R A .
C28 C 0.6528(7) 0.8506(18) 0.1971(7) 0.184(6) Uani 0.640(4) 1 d PDU B 1
H28 H 0.6766 0.8641 0.1803 0.220 Uiso 0.640(4) 1 calc PR B 1
C29 C 0.6159(7) 0.850(2) 0.2678(9) 0.265(9) Uani 0.640(4) 1 d PDU B 1
H29A H 0.6140 0.9167 0.2961 0.398 Uiso 0.640(4) 1 calc PR B 1
H29B H 0.6250 0.7575 0.2857 0.398 Uiso 0.640(4) 1 calc PR B 1
H29C H 0.5822 0.8453 0.2344 0.398 Uiso 0.640(4) 1 calc PR B 1
C30 C 0.6985(6) 0.9831(19) 0.2903(7) 0.197(7) Uani 0.640(4) 1 d PDU B 1
H30A H 0.7226 0.9233 0.3211 0.296 Uiso 0.640(4) 1 calc PR B 1
H30B H 0.6836 1.0530 0.3071 0.296 Uiso 0.640(4) 1 calc PR B 1
H30C H 0.7173 1.0304 0.2706 0.296 Uiso 0.640(4) 1 calc PR B 1
C31 C 0.5111(7) 0.4743(16) 0.2823(6) 0.184(6) Uani 0.360(4) 1 d PD . 2
H31 H 0.5217 0.4700 0.3242 0.220 Uiso 0.360(4) 1 d PR B 2
C32 C 0.4777(12) 0.589(3) 0.1856(4) 0.265(9) Uani 0.360(4) 1 d PD . 2
H32A H 0.4745 0.4902 0.1741 0.398 Uiso 0.360(4) 1 d PR B 2
H32B H 0.4442 0.6353 0.1654 0.398 Uiso 0.360(4) 1 d PR B 2
H32C H 0.5038 0.6339 0.1755 0.398 Uiso 0.360(4) 1 d PR B 2
C33 C 0.5106(7) 0.7319(18) 0.2783(8) 0.197(7) Uani 0.360(4) 1 d PD . 2
H33A H 0.5212 0.7230 0.3201 0.296 Uiso 0.360(4) 1 d PR B 2
H33B H 0.5374 0.7823 0.2712 0.296 Uiso 0.360(4) 1 d PR B 2
H33C H 0.4779 0.7836 0.2611 0.296 Uiso 0.360(4) 1 d PR B 2

loop_
_atom_site_aniso_label
_atom_site_aniso_U_11
_atom_site_aniso_U_22
_atom_site_aniso_U_33
_atom_site_aniso_U_23
_atom_site_aniso_U_13
_atom_site_aniso_U_12
Co1 0.0251(3) 0.0386(4) 0.0396(4) 0.0007(3) 0.0128(3) -0.0033(3)
N1 0.048(3) 0.044(3) 0.085(9) 0.010(7) 0.046(6) -0.006(2)
N2 0.032(2) 0.041(3) 0.070(3) 0.013(2) 0.021(2) -0.0003(19)
N1' 0.048(3) 0.044(3) 0.085(9) 0.010(7) 0.046(6) -0.006(2)
N3 0.234(11) 0.125(9) 0.198(11) 0.086(9) 0.132(10) 0.098(9)
N4 0.234(11) 0.125(9) 0.198(11) 0.086(9) 0.132(10) 0.098(9)
O1 0.0318(17) 0.052(2) 0.057(2) 0.0093(19) 0.0122(16) 0.0072(16)
O2 0.0305(17) 0.066(3) 0.060(2) 0.0131(19) 0.0211(16) 0.0050(17)
O3 0.059(2) 0.087(3) 0.050(2) -0.022(2) 0.0195(19) -0.008(2)
O4 0.055(2) 0.056(3) 0.059(2) -0.0185(19) 0.0114(19) -0.013(2)
O5 0.183(9) 0.168(10) 0.198(9) 0.071(8) 0.095(8) 0.084(9)
O6 0.183(9) 0.168(10) 0.198(9) 0.071(8) 0.095(8) 0.084(9)
C1 0.035(3) 0.046(3) 0.038(3) -0.004(2) 0.013(2) 0.003(2)
C2 0.028(2) 0.043(3) 0.044(3) 0.004(2) 0.017(2) 0.002(2)
C3 0.036(3) 0.046(3) 0.058(3) 0.019(3) 0.017(2) 0.007(2)
C4 0.028(2) 0.054(3) 0.064(3) 0.015(3) 0.020(2) 0.001(2)
C5 0.033(2) 0.047(3) 0.039(3) 0.012(2) 0.013(2) 0.007(2)
C6 0.042(3) 0.054(4) 0.065(3) 0.026(3) 0.029(3) 0.014(2)
C7 0.037(3) 0.056(4) 0.061(3) 0.015(3) 0.026(2) 0.005(2)
C8 0.036(3) 0.055(4) 0.051(3) -0.012(3) 0.011(2) 0.005(3)
C9 0.042(3) 0.051(3) 0.041(3) -0.016(2) 0.013(2) -0.010(2)
C10 0.067(4) 0.070(4) 0.043(3) -0.013(3) 0.025(3) -0.016(3)
C11 0.066(4) 0.068(4) 0.051(3) -0.015(3) 0.027(3) -0.034(3)
C12 0.038(3) 0.055(3) 0.046(3) -0.007(3) 0.016(2) -0.016(2)
C13 0.077(4) 0.082(5) 0.046(3) -0.017(3) 0.029(3) -0.036(4)
C14 0.065(4) 0.069(4) 0.059(4) -0.020(3) 0.022(3) -0.037(3)
C15 0.031(2) 0.043(3) 0.045(3) 0.007(2) 0.014(2) 0.006(2)
C16 0.034(3) 0.055(3) 0.043(3) 0.014(2) 0.019(2) 0.013(2)
C17 0.041(3) 0.056(4) 0.041(3) 0.010(2) 0.016(2) 0.013(2)
C18 0.038(3) 0.072(4) 0.054(3) 0.014(3) 0.023(2) 0.018(3)
C19 0.045(3) 0.068(4) 0.054(3) 0.018(3) 0.029(3) 0.014(3)
C20 0.041(3) 0.059(4) 0.045(3) 0.013(2) 0.018(2) 0.009(2)
C21 0.043(3) 0.037(3) 0.085(4) 0.007(3) 0.031(3) -0.003(2)
C22 0.053(4) 0.040(6) 0.144(11) 0.013(6) 0.056(6) 0.008(4)
C23 0.066(5) 0.024(5) 0.158(11) 0.007(6) 0.039(7) 0.004(4)
C22' 0.053(4) 0.040(6) 0.144(11) 0.013(6) 0.056(6) 0.008(4)
C23' 0.066(5) 0.024(5) 0.158(11) 0.007(6) 0.039(7) 0.004(4)
C24 0.050(4) 0.062(4) 0.130(6) 0.006(4) 0.042(4) -0.019(3)
C25 0.041(3) 0.060(4) 0.107(5) -0.003(4) 0.040(4) -0.016(3)
C26 0.069(4) 0.080(5) 0.094(5) -0.014(4) 0.043(4) -0.012(4)
C27 0.059(4) 0.086(5) 0.082(5) 0.001(4) 0.024(3) -0.009(4)
C28 0.222(13) 0.129(12) 0.207(14) 0.073(11) 0.096(13) 0.060(10)
C29 0.304(17) 0.180(15) 0.254(16) 0.072(13) 0.060(15) 0.085(14)
C30 0.246(16) 0.167(14) 0.174(14) 0.043(11) 0.083(12) 0.073(12)
C31 0.222(13) 0.129(12) 0.207(14) 0.073(11) 0.096(13) 0.060(10)
C32 0.304(17) 0.180(15) 0.254(16) 0.072(13) 0.060(15) 0.085(14)
C33 0.246(16) 0.167(14) 0.174(14) 0.043(11) 0.083(12) 0.073(12)

loop_
_atom_type_symbol
_atom_type_description
_atom_type_scat_dispersion_real
_atom_type_scat_dispersion_imag
_atom_type_scat_source
C C 0.0033 0.0016 'International Tables Vol C Tables 4.2.6.8 and 6.1.1.4'
H H 0.0000 0.0000 'International Tables Vol C Tables 4.2.6.8 and 6.1.1.4'
N N 0.0061 0.0033 'International Tables Vol C Tables 4.2.6.8 and 6.1.1.4'
O O 0.0106 0.0060 'International Tables Vol C Tables 4.2.6.8 and 6.1.1.4'
Co Co 0.3494 0.9721 'International Tables Vol C Tables 4.2.6.8 and 6.1.1.4'

loop_
_geom_angle_atom_site_label_1
_geom_angle_atom_site_label_2
_geom_angle_atom_site_label_3
_geom_angle
_geom_angle_site_symmetry_1
_geom_angle_site_symmetry_3
O4 Co1 O2 90.92(14) 7_666 7_666
O4 Co1 N2 105.57(17) 7_666 .
O2 Co1 N2 99.19(15) 7_666 .
O4 Co1 O1 90.14(14) 7_666 .
O2 Co1 O1 163.09(14) 7_666 .
N2 Co1 O1 96.77(15) . .
O4 Co1 O3 162.75(17) 7_666 .
O2 Co1 O3 88.09(15) 7_666 .
N2 Co1 O3 91.58(17) . .
O1 Co1 O3 85.92(15) . .
O4 Co1 Co1 92.17(12) 7_666 7_666
O2 Co1 Co1 85.67(10) 7_666 7_666
N2 Co1 Co1 161.44(13) . 7_666
O1 Co1 Co1 77.43(10) . 7_666
O3 Co1 Co1 70.58(12) . 7_666
C21 N1 C23 110.0(12) . .
C21 N1 C24 127.2(14) . .
C23 N1 C24 122.5(14) . .
C21 N2 C22' 102.4(12) . .
C21 N2 C22 104.1(5) . .
C22' N2 C22 37.0(12) . .
C21 N2 Co1 126.0(4) . .
C22' N2 Co1 129.2(13) . .
C22 N2 Co1 125.9(5) . .
C23' N1' C24 134(4) . .
C23' N1' C21 97(3) . .
C24 N1' C21 127(4) . .
C28 N3 C30 127.3(12) . .
C28 N3 C29 117.4(11) . .
C30 N3 C29 115.2(9) . .
C31 N4 C31 66.8(13) 2_655 .
C31 N4 C33 172.6(11) 2_655 .
C31 N4 C33 120.5(9) . .
C31 N4 C33 120.5(9) 2_655 2_655
C31 N4 C33 172.6(11) . 2_655
C33 N4 C33 52.2(15) . 2_655
C31 N4 C32 55.2(12) 2_655 .
C31 N4 C32 122.0(11) . .
C33 N4 C32 117.5(9) . .
C33 N4 C32 65.3(14) 2_655 .
C31 N4 C32 122.0(11) 2_655 2_655
C31 N4 C32 55.2(12) . 2_655
C33 N4 C32 65.3(14) . 2_655
C33 N4 C32 117.5(9) 2_655 2_655
C32 N4 C32 177.2(18) . 2_655
C1 O1 Co1 130.4(3) . .
C1 O2 Co1 120.6(3) . 7_666
C8 O3 Co1 138.3(4) . .
C8 O4 Co1 113.3(3) . 7_666
C31 O6 C31 73.3(14) . 2_655
O1 C1 O2 125.8(4) . .
O1 C1 C2 117.0(4) . .
O2 C1 C2 117.2(4) . .
C7 C2 C3 118.6(4) . .
C7 C2 C1 121.9(4) . .
C3 C2 C1 119.4(4) . .
C2 C3 C4 121.0(5) . .
C2 C3 H3 119.5 . .
C4 C3 H3 119.5 . .
C3 C4 C5 120.8(4) . .
C3 C4 H4 119.6 . .
C5 C4 H4 119.6 . .
C6 C5 C4 117.7(4) . .
C6 C5 C15 122.3(4) . .
C4 C5 C15 120.0(4) . .
C7 C6 C5 120.3(5) . .
C7 C6 H6 119.9 . .
C5 C6 H6 119.9 . .
C2 C7 C6 121.4(4) . .
C2 C7 H7 119.3 . .
C6 C7 H7 119.3 . .
O3 C8 O4 124.9(5) . .
O3 C8 C9 116.7(5) . .
O4 C8 C9 118.3(5) . .
C10 C9 C14 118.2(4) . .
C10 C9 C8 121.0(5) . .
C14 C9 C8 120.7(5) . .
C11 C10 C9 121.3(5) . .
C11 C10 H10 119.3 . .
C9 C10 H10 119.3 . .
C10 C11 C12 121.2(5) . .
C10 C11 H11 119.4 . .
C12 C11 H11 119.4 . .
C13 C12 C11 116.8(5) . .
C13 C12 C17 121.5(5) . 2_645
C11 C12 C17 121.7(4) . 2_645
C14 C13 C12 122.0(5) . .
C14 C13 H13 119.0 . .
C12 C13 H13 119.0 . .
C13 C14 C9 120.4(5) . .
C13 C14 H14 119.8 . .
C9 C14 H14 119.8 . .
C16 C15 C20 118.1(4) . .
C16 C15 C5 122.4(4) . .
C20 C15 C5 119.4(4) . .
C15 C16 C17 122.3(4) . .
C15 C16 H16 118.9 . .
C17 C16 H16 118.9 . .
C16 C17 C18 118.1(4) . .
C16 C17 C12 121.9(4) . 2_665
C18 C17 C12 119.9(4) . 2_665
C19 C18 C17 120.5(4) . .
C19 C18 H18 119.7 . .
C17 C18 H18 119.7 . .
C18 C19 C20 120.0(4) . .
C18 C19 H19 120.0 . .
C20 C19 H19 120.0 . .
C19 C20 C15 121.0(4) . .
C19 C20 H20 119.5 . .
C15 C20 H20 119.5 . .
N2 C21 N1 111.3(9) . .
N2 C21 N1' 115(2) . .
N1 C21 N1' 18.7(18) . .
N2 C21 C22' 38.9(8) . .
N1 C21 C22' 78.1(11) . .
N1' C21 C22' 77(2) . .
N2 C21 H21 124.3 . .
N1 C21 H21 124.3 . .
N1' C21 H21 117.4 . .
C22' C21 H21 150.7 . .
C23 C22 N2 110.0(8) . .
C23 C22 H22 125.0 . .
N2 C22 H22 125.0 . .
N1 C23 C22 104.1(11) . .
N1 C23 H23 127.9 . .
C22 C23 H23 127.9 . .
C23' C22' N2 112(2) . .
C23' C22' C21 74.3(17) . .
N2 C22' C21 38.7(8) . .
C23' C22' H22' 124.1 . .
N2 C22' H22' 124.1 . .
C21 C22' H22' 159.9 . .
C22' C23' N1' 111(3) . .
C22' C23' H23' 124.6 . .
N1' C23' H23' 124.6 . .
N1' C24 N1 17.6(16) . .
N1' C24 C25 112(2) . .
N1 C24 C25 113.1(9) . .
N1' C24 H24A 93.7 . .
N1 C24 H24A 109.0 . .
C25 C24 H24A 109.0 . .
N1' C24 H24B 123.6 . .
N1 C24 H24B 109.0 . .
C25 C24 H24B 109.0 . .
H24A C24 H24B 107.8 . .
C26 C25 C27 117.9(6) . .
C26 C25 C24 121.1(7) . .
C27 C25 C24 120.9(7) . .
C25 C26 C27 120.7(7) . 5_666
C25 C26 H26 119.6 . .
C27 C26 H26 119.6 5_666 .
C25 C27 C26 121.4(7) . 5_666
C25 C27 H27 119.3 . .
C26 C27 H27 119.3 5_666 .
O5 C28 N3 104.8(12) . .
O5 C28 H28 127.6 . .
N3 C28 H28 127.6 . .
N3 C29 H29A 109.5 . .
N3 C29 H29B 109.5 . .
H29A C29 H29B 109.5 . .
N3 C29 H29C 109.5 . .
H29A C29 H29C 109.5 . .
H29B C29 H29C 109.5 . .
N3 C30 H30A 109.5 . .
N3 C30 H30B 109.5 . .
H30A C30 H30B 109.5 . .
N3 C30 H30C 109.5 . .
H30A C30 H30C 109.5 . .
H30B C30 H30C 109.5 . .
O6 C31 C32 177.5(12) . 2_655
O6 C31 N4 109.9(13) . .
C32 C31 N4 67.6(8) 2_655 .
O6 C31 C31 53.3(7) . 2_655
C32 C31 C31 124.2(7) 2_655 2_655
N4 C31 C31 56.6(7) . 2_655
O6 C31 H31 124.0 . .
C32 C31 H31 58.5 2_655 .
N4 C31 H31 125.6 . .
C31 C31 H31 173.3 2_655 .
C31 C32 N4 57.3(8) 2_655 .
C31 C32 C33 114.5(11) 2_655 2_655
N4 C32 C33 57.3(9) . 2_655
C31 C32 H32A 50.0 2_655 .
N4 C32 H32A 107.2 . .
C33 C32 H32A 164.5 2_655 .
C31 C32 H32B 129.1 2_655 .
N4 C32 H32B 116.0 . .
C33 C32 H32B 80.4 2_655 .
H32A C32 H32B 109.5 . .
C31 C32 H32C 121.1 2_655 .
N4 C32 H32C 104.9 . .
C33 C32 H32C 76.9 2_655 .
H32A C32 H32C 109.5 . .
H32B C32 H32C 109.5 . .
C33 C33 N4 63.9(8) 2_655 .
C33 C33 C32 121.2(6) 2_655 2_655
N4 C33 C32 57.4(7) . 2_655
C33 C33 H33A 170.2 2_655 .
N4 C33 H33A 110.8 . .
C32 C33 H33A 53.8 2_655 .
C33 C33 H33B 80.4 2_655 .
N4 C33 H33B 111.6 . .
C32 C33 H33B 122.4 2_655 .
H33A C33 H33B 109.5 . .
C33 C33 H33C 66.0 2_655 .
N4 C33 H33C 105.9 . .
C32 C33 H33C 128.1 2_655 .
H33A C33 H33C 109.5 . .
H33B C33 H33C 109.5 . .

loop_
_geom_bond_atom_site_label_1
_geom_bond_atom_site_label_2
_geom_bond_distance
_geom_bond_site_symmetry_2
Co1 O4 2.011(4) 7_666
Co1 O2 2.028(3) 7_666
Co1 N2 2.031(4) .
Co1 O1 2.050(3) .
Co1 O3 2.062(4) .
Co1 Co1 2.8401(12) 7_666
N1 C21 1.314(19) .
N1 C23 1.34(2) .
N1 C24 1.492(16) .
N2 C21 1.301(6) .
N2 C22' 1.31(3) .
N2 C22 1.390(12) .
N1' C23' 1.38(5) .
N1' C24 1.40(5) .
N1' C21 1.41(5) .
N3 C28 1.311(9) .
N3 C30 1.444(9) .
N3 C29 1.475(9) .
N4 C31 1.328(9) 2_655
N4 C31 1.328(9) .
N4 C33 1.457(9) .
N4 C33 1.457(9) 2_655
N4 C32 1.459(9) .
N4 C32 1.459(9) 2_655
O1 C1 1.249(6) .
O2 C1 1.269(5) .
O2 Co1 2.028(3) 7_666
O3 C8 1.255(6) .
O4 C8 1.262(6) .
O4 Co1 2.011(4) 7_666
O5 C28 1.263(9) .
O6 C31 1.225(10) .
O6 C31 1.225(10) 2_655
C1 C2 1.510(6) .
C2 C7 1.369(7) .
C2 C3 1.375(6) .
C3 C4 1.379(6) .
C3 H3 0.9300 .
C4 C5 1.396(7) .
C4 H4 0.9300 .
C5 C6 1.394(6) .
C5 C15 1.478(6) .
C6 C7 1.387(6) .
C6 H6 0.9300 .
C7 H7 0.9300 .
C8 C9 1.499(7) .
C9 C10 1.372(7) .
C9 C14 1.381(7) .
C10 C11 1.370(7) .
C10 H10 0.9300 .
C11 C12 1.394(7) .
C11 H11 0.9300 .
C12 C13 1.379(7) .
C12 C17 1.483(6) 2_645
C13 C14 1.376(7) .
C13 H13 0.9300 .
C14 H14 0.9300 .
C15 C16 1.382(6) .
C15 C20 1.387(6) .
C16 C17 1.390(6) .
C16 H16 0.9300 .
C17 C18 1.396(6) .
C17 C12 1.483(6) 2_665
C18 C19 1.379(7) .
C18 H18 0.9300 .
C19 C20 1.383(6) .
C19 H19 0.9300 .
C20 H20 0.9300 .
C21 C22' 2.03(3) .
C21 H21 0.9300 .
C22 C23 1.351(14) .
C22 H22 0.9300 .
C23 H23 0.9300 .
C22' C23' 1.30(4) .
C22' H22' 0.9300 .
C23' H23' 0.9300 .
C24 C25 1.514(8) .
C24 H24A 0.9700 .
C24 H24B 0.9700 .
C25 C26 1.369(9) .
C25 C27 1.379(9) .
C26 C27 1.381(9) 5_666
C26 H26 0.9300 .
C27 C26 1.381(9) 5_666
C27 H27 0.9300 .
C28 H28 0.9300 .
C29 H29A 0.9600 .
C29 H29B 0.9600 .
C29 H29C 0.9600 .
C30 H30A 0.9600 .
C30 H30B 0.9600 .
C30 H30C 0.9600 .
C31 C32 1.30(3) 2_655
C31 C31 1.46(3) 2_655
C31 H31 0.9598 .
C32 C31 1.30(3) 2_655
C32 C33 1.57(3) 2_655
C32 H32A 0.9600 .
C32 H32B 0.9601 .
C32 H32C 0.9601 .
C33 C33 1.28(4) 2_655
C33 C32 1.57(3) 2_655
C33 H33A 0.9602 .
C33 H33B 0.9600 .
C33 H33C 0.9599 .

loop_
_geom_torsion_atom_site_label_1
_geom_torsion_atom_site_label_2
_geom_torsion_atom_site_label_3
_geom_torsion_atom_site_label_4
_geom_torsion
_geom_torsion_site_symmetry_1
_geom_torsion_site_symmetry_4
O4 Co1 N2 C21 84.2(5) 7_666 .
O2 Co1 N2 C21 177.7(4) 7_666 .
O1 Co1 N2 C21 -7.9(5) . .
O3 Co1 N2 C21 -94.0(5) . .
Co1 Co1 N2 C21 -78.3(6) 7_666 .
O4 Co1 N2 C22' -74.9(19) 7_666 .
O2 Co1 N2 C22' 18.6(19) 7_666 .
O1 Co1 N2 C22' -167.0(19) . .
O3 Co1 N2 C22' 107.0(19) . .
Co1 Co1 N2 C22' 122.6(19) 7_666 .
O4 Co1 N2 C22 -122.0(8) 7_666 .
O2 Co1 N2 C22 -28.4(8) 7_666 .
O1 Co1 N2 C22 146.0(8) . .
O3 Co1 N2 C22 59.9(8) . .
Co1 Co1 N2 C22 75.6(9) 7_666 .
O4 Co1 O1 C1 91.4(4) 7_666 .
O2 Co1 O1 C1 -2.2(8) 7_666 .
N2 Co1 O1 C1 -162.9(4) . .
O3 Co1 O1 C1 -71.8(4) . .
Co1 Co1 O1 C1 -0.8(4) 7_666 .
O4 Co1 O3 C8 -4.6(9) 7_666 .
O2 Co1 O3 C8 -91.6(5) 7_666 .
N2 Co1 O3 C8 169.3(5) . .
O1 Co1 O3 C8 72.6(5) . .
Co1 Co1 O3 C8 -5.5(5) 7_666 .
Co1 O1 C1 O2 0.8(7) . .
Co1 O1 C1 C2 -178.3(3) . .
Co1 O2 C1 O1 -0.1(7) 7_666 .
Co1 O2 C1 C2 179.0(3) 7_666 .
O1 C1 C2 C7 173.6(5) . .
O2 C1 C2 C7 -5.6(7) . .
O1 C1 C2 C3 -5.8(7) . .
O2 C1 C2 C3 174.9(4) . .
C7 C2 C3 C4 -2.2(8) . .
C1 C2 C3 C4 177.2(4) . .
C2 C3 C4 C5 -1.1(8) . .
C3 C4 C5 C6 3.6(8) . .
C3 C4 C5 C15 -173.9(5) . .
C4 C5 C6 C7 -2.8(8) . .
C15 C5 C6 C7 174.6(5) . .
C3 C2 C7 C6 3.0(8) . .
C1 C2 C7 C6 -176.4(5) . .
C5 C6 C7 C2 -0.4(8) . .
Co1 O3 C8 O4 11.6(9) . .
Co1 O3 C8 C9 -166.0(3) . .
Co1 O4 C8 O3 -9.4(7) 7_666 .
Co1 O4 C8 C9 168.2(3) 7_666 .
O3 C8 C9 C10 7.8(8) . .
O4 C8 C9 C10 -169.9(5) . .
O3 C8 C9 C14 -174.2(5) . .
O4 C8 C9 C14 8.0(8) . .
C14 C9 C10 C11 -0.9(9) . .
C8 C9 C10 C11 177.0(5) . .
C9 C10 C11 C12 1.6(9) . .
C10 C11 C12 C13 -2.3(9) . .
C10 C11 C12 C17 178.7(5) . 2_645
C11 C12 C13 C14 2.5(9) . .
C17 C12 C13 C14 -178.5(6) 2_645 .
C12 C13 C14 C9 -2.0(10) . .
C10 C9 C14 C13 1.1(9) . .
C8 C9 C14 C13 -176.9(5) . .
C6 C5 C15 C16 34.5(8) . .
C4 C5 C15 C16 -148.1(5) . .
C6 C5 C15 C20 -143.8(5) . .
C4 C5 C15 C20 33.5(7) . .
C20 C15 C16 C17 -0.8(8) . .
C5 C15 C16 C17 -179.1(5) . .
C15 C16 C17 C18 0.6(8) . .
C15 C16 C17 C12 -178.9(5) . 2_665
C16 C17 C18 C19 -0.6(8) . .
C12 C17 C18 C19 179.0(5) 2_665 .
C17 C18 C19 C20 0.7(9) . .
C18 C19 C20 C15 -0.8(8) . .
C16 C15 C20 C19 0.9(8) . .
C5 C15 C20 C19 179.3(5) . .
C22' N2 C21 N1 -33.4(16) . .
C22 N2 C21 N1 4.6(9) . .
Co1 N2 C21 N1 163.0(7) . .
C22' N2 C21 N1' -14(2) . .
C22 N2 C21 N1' 24.5(18) . .
Co1 N2 C21 N1' -177.1(17) . .
C22 N2 C21 C22' 38.1(13) . .
Co1 N2 C21 C22' -163.5(17) . .
C23 N1 C21 N2 -0.7(12) . .
C24 N1 C21 N2 173.0(11) . .
C23 N1 C21 N1' -107(9) . .
C24 N1 C21 N1' 67(8) . .
C23 N1 C21 C22' -21.4(12) . .
C24 N1 C21 C22' 152.2(14) . .
C23' N1' C21 N2 8(3) . .
C24 N1' C21 N2 -158(2) . .
C23' N1' C21 N1 89(8) . .
C24 N1' C21 N1 -76(8) . .
C23' N1' C21 C22' -1(2) . .
C24 N1' C21 C22' -167(3) . .
C21 N2 C22 C23 -7.0(11) . .
C22' N2 C22 C23 85(2) . .
Co1 N2 C22 C23 -165.5(7) . .
C21 N1 C23 C22 -3.7(13) . .
C24 N1 C23 C22 -177.7(11) . .
N2 C22 C23 N1 6.6(13) . .
C21 N2 C22' C23' 14(2) . .
C22 N2 C22' C23' -83(3) . .
Co1 N2 C22' C23' 177.1(16) . .
C22 N2 C22' C21 -97(2) . .
Co1 N2 C22' C21 162.8(16) . .
N2 C21 C22' C23' -166(2) . .
N1 C21 C22' C23' -17.8(16) . .
N1' C21 C22' C23' 1(2) . .
N1 C21 C22' N2 148.4(14) . .
N1' C21 C22' N2 167(2) . .
N2 C22' C23' N1' -11(4) . .
C21 C22' C23' N1' -1(2) . .
C24 N1' C23' C22' 166(3) . .
C21 N1' C23' C22' 2(3) . .
C23' N1' C24 N1 -95(10) . .
C21 N1' C24 N1 65(8) . .
C23' N1' C24 C25 168(3) . .
C21 N1' C24 C25 -32(3) . .
C21 N1 C24 N1' -78(9) . .
C23 N1 C24 N1' 95(9) . .
C21 N1 C24 C25 12.5(17) . .
C23 N1 C24 C25 -174.6(10) . .
N1' C24 C25 C26 100.2(15) . .
N1 C24 C25 C26 81.1(10) . .
N1' C24 C25 C27 -80.3(15) . .
N1 C24 C25 C27 -99.4(9) . .
C27 C25 C26 C27 0.7(10) . 5_666
C24 C25 C26 C27 -179.8(5) . 5_666
C26 C25 C27 C26 -0.7(10) . 5_666
C24 C25 C27 C26 179.8(5) . 5_666
C30 N3 C28 O5 -178.6(15) . .
C29 N3 C28 O5 6(2) . .
C31 O6 C31 C32 -4(14) 2_655 2_655
C31 O6 C31 N4 0.000(4) 2_655 .
C31 N4 C31 O6 0.000(4) 2_655 .
C33 N4 C31 O6 -178.9(6) . .
C33 N4 C31 O6 173(4) 2_655 .
C32 N4 C31 O6 0.2(6) . .
C32 N4 C31 O6 -179.8(6) 2_655 .
C31 N4 C31 C32 179.8(6) 2_655 2_655
C33 N4 C31 C32 0.9(9) . 2_655
C33 N4 C31 C32 -8(4) 2_655 2_655
C32 N4 C31 C32 179.99(2) . 2_655
C33 N4 C31 C31 -178.9(6) . 2_655
C33 N4 C31 C31 173(4) 2_655 2_655
C32 N4 C31 C31 0.2(6) . 2_655
C32 N4 C31 C31 -179.8(6) 2_655 2_655
C31 N4 C32 C31 -0.2(7) . 2_655
C33 N4 C32 C31 178.9(6) . 2_655
C33 N4 C32 C31 -179.1(8) 2_655 2_655
C32 N4 C32 C31 -0.1(4) 2_655 2_655
C31 N4 C32 C33 179.1(8) 2_655 2_655
C31 N4 C32 C33 178.9(6) . 2_655
C33 N4 C32 C33 -2.0(12) . 2_655
C32 N4 C32 C33 179.0(6) 2_655 2_655
C31 N4 C33 C33 9(5) 2_655 2_655
C31 N4 C33 C33 -178.6(8) . 2_655
C32 N4 C33 C33 2.3(14) . 2_655
C32 N4 C33 C33 -177.8(14) 2_655 2_655
C31 N4 C33 C32 -173(4) 2_655 2_655
C31 N4 C33 C32 -0.8(8) . 2_655
C33 N4 C33 C32 177.8(14) 2_655 2_655
C32 N4 C33 C32 -179.95(5) . 2_655
